data_7039600
loop_
_publ_author_name
'Irmler, Peter'
'Winter, Rainer F.'

_publ_section_title
;
 Complexes trans-Pt(BODIPY)X(PEt3)2: excitation energy-dependent
 fluorescence and phosphorescence emissions, oxygen sensing and
 photocatalysis.
;
_journal_issue 25
_journal_name_full 'Dalton transactions (Cambridge, England : 2003)'
_journal_page_first 10420
_journal_page_last 10434
_journal_paper_doi 10.1039/c6dt01623e
_journal_volume 45
_journal_year 2016
_chemical_formula_moiety 'C21 H36 B F2 N3 O2 P2 Pt'
_chemical_formula_sum 'C21 H36 B F2 N3 O2 P2 Pt'
_chemical_formula_weight 668.37
_space_group_crystal_system monoclinic
_space_group_IT_number 14
_space_group_name_Hall '-P 2ybc'
_space_group_name_H-M_alt 'P 1 21/c 1'
_symmetry_space_group_name_Hall '-P 2ybc'
_symmetry_space_group_name_H-M 'P 1 21/c 1'
_atom_sites_solution_hydrogens geom
_atom_sites_solution_primary direct
_audit_creation_method SHELXL-2014/7
_audit_update_record
;
2016-04-19 deposited with the CCDC.
2016-05-05 downloaded from the CCDC.
;
_cell_angle_alpha 90
_cell_angle_beta 103.184(5)
_cell_angle_gamma 90
_cell_formula_units_Z 4
_cell_length_a 9.6174(6)
_cell_length_b 16.8233(8)
_cell_length_c 16.3882(10)
_cell_measurement_reflns_used 17991
_cell_measurement_temperature 100(2)
_cell_measurement_theta_max 26.22
_cell_measurement_theta_min 1.76
_cell_volume 2581.7(3)
_computing_cell_refinement 'STOE X-AREA'
_computing_data_collection 'STOE X-AREA'
_computing_data_reduction 'STOE X-RED'
_computing_structure_refinement 'SHELXL-2014/7 (Sheldrick, 2014)'
_diffrn_ambient_temperature 100(2)
_diffrn_detector_area_resol_mean 6.67
_diffrn_measured_fraction_theta_full 1.000
_diffrn_measured_fraction_theta_max 0.987
_diffrn_measurement_device_type 'STOE IPDS 2T'
_diffrn_measurement_method 'rotation method'
_diffrn_radiation_type MoK\a
_diffrn_radiation_wavelength 0.71073
_diffrn_reflns_av_R_equivalents 0.1517
_diffrn_reflns_av_unetI/netI 0.1100
_diffrn_reflns_Laue_measured_fraction_full 1.000
_diffrn_reflns_Laue_measured_fraction_max 0.987
_diffrn_reflns_limit_h_max 11
_diffrn_reflns_limit_h_min -11
_diffrn_reflns_limit_k_max 20
_diffrn_reflns_limit_k_min -20
_diffrn_reflns_limit_l_max 19
_diffrn_reflns_limit_l_min -20
_diffrn_reflns_number 33380
_diffrn_reflns_point_group_measured_fraction_full 1.000
_diffrn_reflns_point_group_measured_fraction_max 0.987
_diffrn_reflns_theta_full 25.242
_diffrn_reflns_theta_max 26.067
_diffrn_reflns_theta_min 1.759
_exptl_absorpt_coefficient_mu 5.596
_exptl_absorpt_correction_T_max 0.8289
_exptl_absorpt_correction_T_min 0.6622
_exptl_absorpt_correction_type integration
_exptl_absorpt_process_details 'STOE X-RED32'
_exptl_crystal_colour yellow
_exptl_crystal_density_diffrn 1.720
_exptl_crystal_description plate
_exptl_crystal_F_000 1320
_exptl_crystal_size_max 0.100
_exptl_crystal_size_mid 0.100
_exptl_crystal_size_min 0.100
_refine_diff_density_max 1.887
_refine_diff_density_min -3.164
_refine_diff_density_rms 0.185
_refine_ls_extinction_method none
_refine_ls_goodness_of_fit_ref 0.995
_refine_ls_hydrogen_treatment constr
_refine_ls_matrix_type full
_refine_ls_number_parameters 295
_refine_ls_number_reflns 5044
_refine_ls_number_restraints 0
_refine_ls_restrained_S_all 0.995
_refine_ls_R_factor_all 0.0985
_refine_ls_R_factor_gt 0.0544
_refine_ls_shift/su_max 0.013
_refine_ls_shift/su_mean 0.000
_refine_ls_structure_factor_coef Fsqd
_refine_ls_weighting_details 'w=1/[\s^2^(Fo^2^)] where P=(Fo^2^+2Fc^2^)/3'
_refine_ls_weighting_scheme calc
_refine_ls_wR_factor_gt 0.0560
_refine_ls_wR_factor_ref 0.0620
_reflns_Friedel_coverage 0.000
_reflns_number_gt 3510
_reflns_number_total 5044
_reflns_threshold_expression 'I > 2\s(I)'
_cod_data_source_file c6dt01623e2.cif
_cod_data_source_block pibw07
_cod_database_code 7039600
_shelx_shelxl_version_number 2014/7
_shelx_space_group_comment
;
The symmetry employed for this shelxl refinement is uniquely defined
by the following loop, which should always be used as a source of
symmetry information in preference to the above space-group names.
They are only intended as comments.
;

loop_
_space_group_symop_operation_xyz
'x, y, z'
'-x, y+1/2, -z+1/2'
'-x, -y, -z'
'x, -y-1/2, z-1/2'

loop_
_atom_site_label
_atom_site_type_symbol
_atom_site_fract_x
_atom_site_fract_y
_atom_site_fract_z
_atom_site_U_iso_or_equiv
_atom_site_adp_type
_atom_site_occupancy
_atom_site_site_symmetry_order
_atom_site_calc_flag
_atom_site_refinement_flags_posn
_atom_site_refinement_flags_adp
Pt1 Pt -0.00512(4) 0.20624(2) 0.63361(2) 0.01257(7) Uani 1 1 d . .
B1 B -0.3484(9) 0.4300(5) 0.6461(6) 0.014(2) Uani 1 1 d . .
F1 F -0.4864(5) 0.4277(3) 0.6602(3) 0.0280(12) Uani 1 1 d . .
F2 F -0.3146(5) 0.5086(2) 0.6331(3) 0.0278(12) Uani 1 1 d . .
N1 N -0.2413(7) 0.3941(4) 0.7209(4) 0.0179(15) Uani 1 1 d . .
N2 N -0.3411(7) 0.3792(3) 0.5684(4) 0.0173(15) Uani 1 1 d . .
N3 N 0.1358(9) 0.1199(5) 0.6235(6) 0.026(2) Uani 1 1 d . .
O1 O 0.2431(6) 0.1043(3) 0.6784(4) 0.0318(16) Uani 1 1 d . .
O2 O 0.1149(7) 0.0757(4) 0.5573(4) 0.0360(17) Uani 1 1 d . .
P1 P -0.1596(3) 0.10817(13) 0.66067(15) 0.0143(5) Uani 1 1 d . .
P2 P 0.1635(2) 0.30252(16) 0.62130(13) 0.0150(5) Uani 1 1 d . .
C1 C -0.1419(8) 0.2909(6) 0.6397(5) 0.0176(18) Uani 1 1 d . .
C2 C -0.1445(8) 0.3314(4) 0.7168(5) 0.0153(17) Uani 1 1 d . .
C3 C -0.0645(9) 0.3193(4) 0.7986(5) 0.0181(19) Uani 1 1 d . .
H3A H 0.0082 0.2805 0.8154 0.022 Uiso 1 1 calc R U
C4 C -0.1088(8) 0.3727(4) 0.8503(5) 0.0192(18) Uani 1 1 d . .
H4A H -0.0714 0.3785 0.9088 0.023 Uiso 1 1 calc R U
C5 C -0.2183(9) 0.4167(4) 0.8013(5) 0.0220(19) Uani 1 1 d . .
H5A H -0.2700 0.4573 0.8219 0.026 Uiso 1 1 calc R U
C6 C -0.2406(8) 0.3183(4) 0.5684(5) 0.0148(18) Uani 1 1 d . .
C7 C -0.2635(8) 0.2912(6) 0.4841(4) 0.0227(16) Uani 1 1 d . .
H7A H -0.2123 0.2499 0.4645 0.027 Uiso 1 1 calc R U
C8 C -0.3739(9) 0.3357(4) 0.4353(5) 0.023(2) Uani 1 1 d . .
H8A H -0.4115 0.3307 0.3766 0.027 Uiso 1 1 calc R U
C9 C -0.4185(9) 0.3887(4) 0.4891(5) 0.0211(19) Uani 1 1 d . .
H9A H -0.4931 0.4264 0.4725 0.025 Uiso 1 1 calc R U
C10 C -0.3186(9) 0.1452(5) 0.6919(6) 0.021(2) Uani 1 1 d . .
H10A H -0.2884 0.1820 0.7398 0.025 Uiso 1 1 calc R U
H10B H -0.3769 0.1759 0.6448 0.025 Uiso 1 1 calc R U
C11 C -0.4132(9) 0.0789(5) 0.7172(6) 0.028(2) Uani 1 1 d . .
H11C H -0.5038 0.1019 0.7236 0.034 Uiso 1 1 calc R U
H11B H -0.3633 0.0551 0.7704 0.034 Uiso 1 1 calc R U
H11A H -0.4323 0.0379 0.6736 0.034 Uiso 1 1 calc R U
C12 C -0.0665(9) 0.0455(4) 0.7469(5) 0.0183(18) Uani 1 1 d . .
H12A H -0.1344 0.0059 0.7600 0.022 Uiso 1 1 calc R U
H12B H 0.0106 0.0162 0.7289 0.022 Uiso 1 1 calc R U
C13 C -0.0026(10) 0.0921(5) 0.8253(5) 0.028(2) Uani 1 1 d . .
H13C H 0.0467 0.0557 0.8691 0.033 Uiso 1 1 calc R U
H13B H -0.0787 0.1199 0.8447 0.033 Uiso 1 1 calc R U
H13A H 0.0656 0.1311 0.8130 0.033 Uiso 1 1 calc R U
C14 C -0.2249(9) 0.0386(5) 0.5753(5) 0.023(2) Uani 1 1 d . .
H14A H -0.1427 0.0207 0.5529 0.028 Uiso 1 1 calc R U
H14B H -0.2638 -0.0086 0.5984 0.028 Uiso 1 1 calc R U
C15 C -0.3387(10) 0.0706(5) 0.5031(6) 0.034(2) Uani 1 1 d . .
H15C H -0.3693 0.0285 0.4616 0.041 Uiso 1 1 calc R U
H15B H -0.2997 0.1152 0.4769 0.041 Uiso 1 1 calc R U
H15A H -0.4207 0.0889 0.5241 0.041 Uiso 1 1 calc R U
C16 C 0.0848(8) 0.3903(4) 0.5645(6) 0.0195(19) Uani 1 1 d . .
H16A H 0.0258 0.3732 0.5097 0.023 Uiso 1 1 calc R U
H16B H 0.0200 0.4152 0.5962 0.023 Uiso 1 1 calc R U
C17 C 0.1917(9) 0.4539(4) 0.5489(5) 0.022(2) Uani 1 1 d . .
H17C H 0.1391 0.4997 0.5203 0.026 Uiso 1 1 calc R U
H17B H 0.2519 0.4314 0.5138 0.026 Uiso 1 1 calc R U
H17A H 0.2519 0.4710 0.6026 0.026 Uiso 1 1 calc R U
C18 C 0.3002(9) 0.2690(4) 0.5691(5) 0.021(2) Uani 1 1 d . .
H18A H 0.3726 0.3115 0.5728 0.025 Uiso 1 1 calc R U
H18B H 0.3484 0.2219 0.5990 0.025 Uiso 1 1 calc R U
C19 C 0.2429(10) 0.2475(5) 0.4770(5) 0.032(2) Uani 1 1 d . .
H19C H 0.3226 0.2328 0.4519 0.039 Uiso 1 1 calc R U
H19B H 0.1925 0.2933 0.4471 0.039 Uiso 1 1 calc R U
H19A H 0.1769 0.2025 0.4729 0.039 Uiso 1 1 calc R U
C20 C 0.2639(9) 0.3390(5) 0.7229(5) 0.019(2) Uani 1 1 d . .
H20A H 0.3173 0.3872 0.7136 0.023 Uiso 1 1 calc R U
H20B H 0.1952 0.3548 0.7566 0.023 Uiso 1 1 calc R U
C21 C 0.3687(9) 0.2797(5) 0.7732(5) 0.030(2) Uani 1 1 d . .
H21C H 0.4107 0.3020 0.8286 0.036 Uiso 1 1 calc R U
H21B H 0.4446 0.2686 0.7438 0.036 Uiso 1 1 calc R U
H21A H 0.3184 0.2302 0.7797 0.036 Uiso 1 1 calc R U

loop_
_atom_site_aniso_label
_atom_site_aniso_U_11
_atom_site_aniso_U_22
_atom_site_aniso_U_33
_atom_site_aniso_U_23
_atom_site_aniso_U_13
_atom_site_aniso_U_12
Pt1 0.01232(12) 0.01180(11) 0.01362(13) 0.0002(2) 0.00302(9) 0.0019(2)
B1 0.008(4) 0.011(4) 0.021(5) 0.005(4) -0.002(4) -0.003(3)
F1 0.018(3) 0.040(3) 0.026(3) -0.005(2) 0.005(2) 0.002(2)
F2 0.035(3) 0.012(2) 0.032(3) 0.002(2) -0.003(2) -0.0001(19)
N1 0.021(4) 0.017(3) 0.017(4) 0.001(3) 0.008(3) 0.004(3)
N2 0.016(4) 0.018(3) 0.018(4) 0.000(3) 0.003(3) 0.003(3)
N3 0.028(5) 0.022(4) 0.033(5) -0.001(4) 0.018(4) 0.001(4)
O1 0.015(3) 0.023(3) 0.054(5) 0.007(3) 0.000(3) 0.008(3)
O2 0.051(5) 0.029(3) 0.032(4) -0.007(3) 0.018(3) 0.011(3)
P1 0.0136(12) 0.0132(11) 0.0165(13) -0.0010(9) 0.0043(10) -0.0022(9)
P2 0.0158(10) 0.0121(11) 0.0166(11) 0.0033(10) 0.0026(8) 0.0001(10)
C1 0.018(4) 0.012(3) 0.029(5) -0.013(5) 0.017(3) -0.002(4)
C2 0.011(4) 0.018(4) 0.017(5) 0.001(3) 0.004(3) 0.002(3)
C3 0.020(4) 0.019(4) 0.014(4) 0.001(3) -0.001(4) -0.001(3)
C4 0.025(5) 0.020(4) 0.011(4) 0.004(3) 0.001(4) 0.001(3)
C5 0.024(5) 0.017(4) 0.027(5) -0.001(4) 0.012(4) 0.001(3)
C6 0.012(4) 0.014(4) 0.020(5) 0.004(3) 0.005(3) 0.000(3)
C7 0.025(4) 0.021(4) 0.024(4) -0.006(5) 0.009(3) 0.003(5)
C8 0.024(5) 0.029(4) 0.010(4) 0.000(3) -0.006(4) -0.007(4)
C9 0.020(5) 0.015(4) 0.027(5) 0.000(3) 0.002(4) -0.001(3)
C10 0.013(5) 0.027(4) 0.020(5) 0.004(4) 0.000(4) 0.004(3)
C11 0.018(5) 0.040(5) 0.029(5) -0.001(4) 0.010(4) -0.005(4)
C12 0.025(4) 0.013(4) 0.018(5) 0.005(3) 0.006(4) 0.003(3)
C13 0.040(6) 0.025(4) 0.014(5) 0.004(4) -0.002(4) 0.003(4)
C14 0.028(5) 0.018(4) 0.026(5) -0.015(4) 0.011(4) -0.017(4)
C15 0.040(6) 0.038(5) 0.026(6) -0.002(4) 0.010(5) -0.011(4)
C16 0.010(4) 0.021(4) 0.027(5) -0.003(4) 0.004(4) 0.001(3)
C17 0.029(5) 0.016(4) 0.017(5) 0.007(3) -0.002(4) 0.003(3)
C18 0.018(4) 0.023(4) 0.021(5) 0.005(3) 0.003(4) -0.004(3)
C19 0.042(6) 0.033(5) 0.024(5) -0.004(4) 0.010(4) 0.001(4)
C20 0.020(5) 0.021(4) 0.013(5) -0.010(3) -0.003(4) -0.002(3)
C21 0.035(5) 0.041(6) 0.012(4) -0.001(4) 0.000(4) 0.009(4)

loop_
_atom_type_symbol
_atom_type_description
_atom_type_scat_dispersion_real
_atom_type_scat_dispersion_imag
_atom_type_scat_source
C C 0.0033 0.0016 'International Tables Vol C Tables 4.2.6.8 and 6.1.1.4'
H H 0.0000 0.0000 'International Tables Vol C Tables 4.2.6.8 and 6.1.1.4'
B B 0.0013 0.0007 'International Tables Vol C Tables 4.2.6.8 and 6.1.1.4'
F F 0.0171 0.0103 'International Tables Vol C Tables 4.2.6.8 and 6.1.1.4'
N N 0.0061 0.0033 'International Tables Vol C Tables 4.2.6.8 and 6.1.1.4'
O O 0.0106 0.0060 'International Tables Vol C Tables 4.2.6.8 and 6.1.1.4'
P P 0.1023 0.0942 'International Tables Vol C Tables 4.2.6.8 and 6.1.1.4'
Pt Pt -1.7033 8.3905 'International Tables Vol C Tables 4.2.6.8 and 6.1.1.4'

loop_
_geom_angle_atom_site_label_1
_geom_angle_atom_site_label_2
_geom_angle_atom_site_label_3
_geom_angle
C1 Pt1 N3 178.2(4)
C1 Pt1 P1 92.3(3)
N3 Pt1 P1 88.6(2)
C1 Pt1 P2 89.3(3)
N3 Pt1 P2 90.0(2)
P1 Pt1 P2 173.83(8)
F2 B1 F1 108.4(6)
F2 B1 N1 111.1(6)
F1 B1 N1 110.3(7)
F2 B1 N2 110.0(7)
F1 B1 N2 110.1(6)
N1 B1 N2 107.0(6)
C5 N1 C2 107.2(6)
C5 N1 B1 127.1(7)
C2 N1 B1 125.7(7)
C9 N2 C6 108.2(7)
C9 N2 B1 127.4(6)
C6 N2 B1 124.2(6)
O1 N3 O2 115.7(8)
O1 N3 Pt1 124.0(6)
O2 N3 Pt1 120.2(6)
C14 P1 C12 104.3(4)
C14 P1 C10 105.6(4)
C12 P1 C10 105.9(4)
C14 P1 Pt1 115.6(3)
C12 P1 Pt1 109.6(3)
C10 P1 Pt1 115.0(3)
C18 P2 C16 105.9(4)
C18 P2 C20 104.2(4)
C16 P2 C20 105.4(4)
C18 P2 Pt1 114.7(3)
C16 P2 Pt1 113.1(3)
C20 P2 Pt1 112.8(3)
C6 C1 C2 115.5(8)
C6 C1 Pt1 122.1(6)
C2 C1 Pt1 122.4(6)
C3 C2 N1 106.6(7)
C3 C2 C1 130.9(7)
N1 C2 C1 122.5(7)
C4 C3 C2 108.4(7)
C3 C4 C5 107.3(7)
N1 C5 C4 110.5(7)
C1 C6 N2 124.9(7)
C1 C6 C7 128.9(7)
N2 C6 C7 106.2(7)
C8 C7 C6 108.3(8)
C9 C8 C7 106.6(7)
N2 C9 C8 110.7(7)
C11 C10 P1 114.1(6)
C13 C12 P1 113.0(5)
C15 C14 P1 115.6(6)
C17 C16 P2 115.6(5)
C19 C18 P2 113.8(6)
C21 C20 P2 114.9(6)

loop_
_geom_bond_atom_site_label_1
_geom_bond_atom_site_label_2
_geom_bond_distance
Pt1 C1 1.956(9)
Pt1 N3 2.019(8)
Pt1 P1 2.329(2)
Pt1 P2 2.334(2)
B1 F2 1.389(9)
B1 F1 1.398(10)
B1 N1 1.534(10)
B1 N2 1.548(11)
N1 C5 1.342(10)
N1 C2 1.419(9)
N2 C9 1.352(10)
N2 C6 1.409(9)
N3 O1 1.232(10)
N3 O2 1.293(10)
P1 C14 1.823(8)
P1 C12 1.826(8)
P1 C10 1.830(9)
P2 C18 1.814(9)
P2 C16 1.816(8)
P2 C20 1.830(8)
C1 C6 1.406(11)
C1 C2 1.440(11)
C2 C3 1.401(11)
C3 C4 1.368(11)
C4 C5 1.384(11)
C6 C7 1.423(11)
C7 C8 1.392(11)
C8 C9 1.389(12)
C10 C11 1.554(11)
C12 C13 1.511(11)
C14 C15 1.515(12)
C16 C17 1.546(11)
C18 C19 1.527(11)
C20 C21 1.521(11)

loop_
_geom_torsion_atom_site_label_1
_geom_torsion_atom_site_label_2
_geom_torsion_atom_site_label_3
_geom_torsion_atom_site_label_4
_geom_torsion
F2 B1 N1 C5 63.9(11)
F1 B1 N1 C5 -56.4(10)
N2 B1 N1 C5 -176.1(7)
F2 B1 N1 C2 -114.3(8)
F1 B1 N1 C2 125.5(8)
N2 B1 N1 C2 5.8(10)
F2 B1 N2 C9 -60.2(10)
F1 B1 N2 C9 59.2(10)
N1 B1 N2 C9 179.1(7)
F2 B1 N2 C6 113.9(7)
F1 B1 N2 C6 -126.7(7)
N1 B1 N2 C6 -6.8(10)
C5 N1 C2 C3 -0.2(9)
B1 N1 C2 C3 178.2(7)
C5 N1 C2 C1 178.2(8)
B1 N1 C2 C1 -3.4(12)
C6 C1 C2 C3 178.8(8)
Pt1 C1 C2 C3 -3.6(13)
C6 C1 C2 N1 0.9(12)
Pt1 C1 C2 N1 178.4(6)
N1 C2 C3 C4 -0.8(9)
C1 C2 C3 C4 -179.0(9)
C2 C3 C4 C5 1.4(9)
C2 N1 C5 C4 1.1(9)
B1 N1 C5 C4 -177.3(7)
C3 C4 C5 N1 -1.6(9)
C2 C1 C6 N2 -2.0(12)
Pt1 C1 C6 N2 -179.6(6)
C2 C1 C6 C7 179.6(8)
Pt1 C1 C6 C7 2.0(13)
C9 N2 C6 C1 -179.2(8)
B1 N2 C6 C1 5.7(12)
C9 N2 C6 C7 -0.6(9)
B1 N2 C6 C7 -175.7(7)
C1 C6 C7 C8 179.2(8)
N2 C6 C7 C8 0.6(9)
C6 C7 C8 C9 -0.4(9)
C6 N2 C9 C8 0.3(9)
B1 N2 C9 C8 175.2(7)
C7 C8 C9 N2 0.1(9)
C14 P1 C10 C11 56.4(7)
C12 P1 C10 C11 -53.8(7)
Pt1 P1 C10 C11 -174.9(5)
C14 P1 C12 C13 179.8(6)
C10 P1 C12 C13 -69.0(7)
Pt1 P1 C12 C13 55.6(7)
C12 P1 C14 C15 164.5(7)
C10 P1 C14 C15 53.2(8)
Pt1 P1 C14 C15 -75.2(7)
C18 P2 C16 C17 -49.6(7)
C20 P2 C16 C17 60.4(7)
Pt1 P2 C16 C17 -176.0(5)
C16 P2 C18 C19 -60.2(6)
C20 P2 C18 C19 -171.1(6)
Pt1 P2 C18 C19 65.2(6)
C18 P2 C20 C21 -54.3(8)
C16 P2 C20 C21 -165.5(7)
Pt1 P2 C20 C21 70.7(7)
